data_2012587
loop_
_publ_author_name
'Subbiah Pandi, A.'
'Rajakannan, V.'
'Velmurugan, D.'
'Parvez, Masood'
'Kim, Moon-Jib'
'Senthilvelan, A.'
'Narasinga Rao, S.'

_publ_section_title
;
 Three tetrahydroisoquinolinedione derivatives
;
_journal_issue 3
_journal_name_full 'Acta Crystallographica Section C'
_journal_page_first o164
_journal_page_last o167
_journal_paper_doi 10.1107/S0108270102000896
_journal_volume 58
_journal_year 2002
_chemical_formula_moiety 'C16 H12 Cl N O2'
_chemical_formula_sum 'C16 H12 Cl N O2'
_chemical_formula_weight 285.72
_chemical_name_systematic
;
N-(2-Chlorobenzyl)-1,2,3,4-tetrahydroisoquinoline-1,3-dione
;
_space_group_IT_number 14
_symmetry_cell_setting monoclinic
_symmetry_space_group_name_Hall '-P 2yn'
_symmetry_space_group_name_H-M 'P 1 21/n 1'
_atom_sites_solution_hydrogens geom
_atom_sites_solution_primary direct
_atom_sites_solution_secondary difmap
_audit_creation_method SHELXL97
_cell_angle_alpha 90
_cell_angle_beta 98.92(2)
_cell_angle_gamma 90
_cell_formula_units_Z 12
_cell_length_a 7.7922(14)
_cell_length_b 21.538(4)
_cell_length_c 24.351(5)
_cell_measurement_reflns_used 25
_cell_measurement_temperature 293
_cell_measurement_theta_max 30
_cell_measurement_theta_min 20
_cell_volume 4037.4(14)
_computing_cell_refinement 'CAD-4 Software'
_computing_data_collection 'CAD-4 Software (Enraf-Nonius, 1989)'
_computing_data_reduction 'TEXSAN (Molecular Structure Corporation, 1985)'
_computing_molecular_graphics 'ZORTEP (Zsolnai, 1997)'
_computing_publication_material 'SHELXL97 and PARST (Nardelli, 1995)'
_computing_structure_refinement 'SHELXL97 (Sheldrick, 1997)'
_computing_structure_solution 'SHELXS97 (Sheldrick, 1997)'
_diffrn_ambient_temperature 293(2)
_diffrn_measured_fraction_theta_full .995
_diffrn_measured_fraction_theta_max .995
_diffrn_measurement_device_type 'Enraf-Nonius  CAD-4'
_diffrn_measurement_method \w/2\q
_diffrn_radiation_monochromator graphite
_diffrn_radiation_source 'fine-focus sealed tube'
_diffrn_radiation_type CuK\a
_diffrn_radiation_wavelength 1.54178
_diffrn_reflns_av_R_equivalents .039
_diffrn_reflns_av_sigmaI/netI .032
_diffrn_reflns_limit_h_max 9
_diffrn_reflns_limit_h_min 0
_diffrn_reflns_limit_k_max 25
_diffrn_reflns_limit_k_min 0
_diffrn_reflns_limit_l_max 28
_diffrn_reflns_limit_l_min -29
_diffrn_reflns_number 7916
_diffrn_reflns_theta_full 68.18
_diffrn_reflns_theta_max 68.2
_diffrn_reflns_theta_min 5.5
_diffrn_standards_decay_% .58
_diffrn_standards_interval_count 200
_diffrn_standards_number 3
_exptl_absorpt_coefficient_mu 2.517
_exptl_absorpt_correction_T_max .633
_exptl_absorpt_correction_T_min .366
_exptl_absorpt_correction_type empirical
_exptl_absorpt_process_details 'via \y scans (North et al., 1968)'
_exptl_crystal_colour colourless
_exptl_crystal_density_diffrn 1.410
_exptl_crystal_density_meas ?
_exptl_crystal_density_method 'not measured'
_exptl_crystal_description prism
_exptl_crystal_F_000 1776
_exptl_crystal_size_max .50
_exptl_crystal_size_mid .41
_exptl_crystal_size_min .20
_refine_diff_density_max .38
_refine_diff_density_min -.34
_refine_ls_extinction_coef .0016(2)
_refine_ls_extinction_expression Fc^*^=kFc[1+0.001xFc^2^\l^3^/sin(2\q)]^-1/4^
_refine_ls_extinction_method 'SHELXL97 (Sheldrick, 1997)'
_refine_ls_goodness_of_fit_ref 1.057
_refine_ls_hydrogen_treatment constr
_refine_ls_matrix_type full
_refine_ls_number_parameters 542
_refine_ls_number_reflns 7348
_refine_ls_number_restraints 0
_refine_ls_restrained_S_all 1.057
_refine_ls_R_factor_all .093
_refine_ls_R_factor_gt .065
_refine_ls_shift/su_max <0.001
_refine_ls_shift/su_mean .000
_refine_ls_structure_factor_coef Fsqd
_refine_ls_weighting_details ' w = 1/[\s^2^(Fo^2^)+(0.1067P)^2^+1.2945P] where P=(Fo^2^+2Fc^2^)/3'
_refine_ls_weighting_scheme calc
_refine_ls_wR_factor_gt .174
_refine_ls_wR_factor_ref .200
_reflns_number_gt 5013
_reflns_number_total 7348
_reflns_threshold_expression I>2\s(I)
_cod_data_source_file na1552.cif
_cod_data_source_block I
_cod_depositor_comments
;
The following automatic conversions were performed:
'_symmetry_cell_setting' value 'Monoclinic' changed to 'monoclinic'
according to '/home/saulius/struct/CIF-dictionaries/cif_core.dic'
dictionary named 'cif_core.dic' version 2.4.1 from 2010-06-29.

Automatic conversion script
Id: cif_fix_enum 1527 2010-12-29 10:47:43Z saulius 

The following automatic conversions were performed:

'_symmetry_cell_setting' value 'Monoclinic' changed to 'monoclinic'
according to /home/saulius/struct/CIF-dictionaries/cif_core.dic
dictionary named 'cif_core.dic' version 2.4.1 from 2010-06-29.

Automatic conversion script
Id: cif_fix_values 1715 2011-07-08 13:25:40Z adriana 

The following automatic conversions were performed:

'_exptl_crystal_density_meas' value 'not measured' was changed to '?'
- the value is perceived as not measured.

Automatic conversion script
Id: cif_fix_values 3008 2015-01-20 13:52:24Z robertas 
;
_cod_original_cell_volume 4037.4(13)
_cod_original_sg_symbol_H-M 'P 21/n'
_cod_database_code 2012587
_cod_database_fobs_code 2012587

loop_
_symmetry_equiv_pos_as_xyz
'x, y, z'
'-x+1/2, y+1/2, -z+1/2'
'-x, -y, -z'
'x-1/2, -y-1/2, z-1/2'

loop_
_atom_site_label
_atom_site_fract_x
_atom_site_fract_y
_atom_site_fract_z
_atom_site_U_iso_or_equiv
_atom_site_adp_type
_atom_site_calc_flag
_atom_site_refinement_flags
_atom_site_occupancy
_atom_site_disorder_assembly
_atom_site_disorder_group
_atom_site_type_symbol
Cl1A .97253(16) .75637(5) .33096(6) .1079(4) Uani d . 1 . . Cl
N1A .8330(4) .59516(13) .42749(11) .0625(7) Uani d . 1 . . N
O1A .8642(4) .55336(13) .34525(10) .0839(8) Uani d . 1 . . O
O2A .8095(5) .63704(13) .51103(12) .0998(10) Uani d . 1 . . O
C1A .8301(5) .54512(17) .39165(13) .0629(8) Uani d . 1 . . C
C2A .7782(5) .48367(16) .41021(13) .0692(9) Uani d . 1 . . C
H2A1 .8652 .4529 .4019 .083 Uiso calc R 1 . . H
H2A2 .6660 .4724 .3875 .083 Uiso calc R 1 . . H
C3A .7317(5) .41894(17) .49172(15) .0719(10) Uani d . 1 . . C
H3A .7259 .3832 .4686 .086 Uiso calc R 1 . . H
C4A .7129(5) .4130(2) .54606(17) .0801(11) Uani d . 1 . . C
H4A .6976 .3729 .5609 .096 Uiso calc R 1 . . H
C5A .7159(5) .4639(2) .57951(16) .0830(12) Uani d . 1 . . C
H5A .6998 .4592 .6172 .100 Uiso calc R 1 . . H
C6A .7422(5) .52244(19) .55884(14) .0751(10) Uani d . 1 . . C
H6A .7440 .5580 .5821 .090 Uiso calc R 1 . . H
C7A .8029(5) .59081(17) .48238(14) .0674(9) Uani d . 1 . . C
C8A .7660(4) .52861(16) .50335(13) .0591(8) Uani d . 1 . . C
C9A .7593(4) .47705(15) .46972(13) .0566(8) Uani d . 1 . . C
C10A .7293(4) .68657(14) .37006(13) .0581(8) Uani d . 1 . . C
C11A .7593(5) .73405(15) .33435(16) .0702(9) Uani d . 1 . . C
C12A .6248(7) .7641(2) .3020(2) .0944(13) Uani d . 1 . . C
H12A .6486 .7963 .2776 .113 Uiso calc R 1 . . H
C13A .4570(6) .7477(2) .30459(19) .0897(13) Uani d . 1 . . C
H13A .3639 .7693 .2828 .108 Uiso calc R 1 . . H
C14A .4235(5) .7006(2) .33840(17) .0807(11) Uani d . 1 . . C
H14A .3073 .6884 .3400 .097 Uiso calc R 1 . . H
C15A .5596(5) .67084(18) .37016(16) .0744(10) Uani d . 1 . . C
H15A .5346 .6377 .3934 .089 Uiso calc R 1 . . H
C16A .8788(5) .65554(17) .40652(16) .0726(10) Uani d . 1 . . C
H16E .9757 .6500 .3850 .087 Uiso calc R 1 . . H
H16F .9201 .6830 .4384 .087 Uiso calc R 1 . . H
Cl1B .25039(13) .27435(5) .02324(5) .0827(3) Uani d . 1 . . Cl
N1B .1484(3) .44858(13) .10985(11) .0602(7) Uani d . 1 . . N
O1B .2034(4) .47403(14) .02456(11) .0890(8) Uani d . 1 . . O
O2B .0940(4) .42243(12) .19529(11) .0809(7) Uani d . 1 . . O
C1B .1646(4) .49158(18) .06820(14) .0639(9) Uani d . 1 . . C
C2B .1299(5) .55794(17) .07851(13) .0671(9) Uani d . 1 . . C
H2B1 .2295 .5825 .0698 .081 Uiso calc R 1 . . H
H2B2 .0265 .5707 .0520 .081 Uiso calc R 1 . . H
C3B .0834(5) .63678(17) .14993(15) .0728(10) Uani d . 1 . . C
H3B .0943 .6687 .1237 .087 Uiso calc R 1 . . H
C4B .0513(6) .65202(19) .20233(17) .0839(12) Uani d . 1 . . C
H4B .0379 .6944 .2118 .101 Uiso calc R 1 . . H
C5B .0384(5) .60659(19) .24109(16) .0790(11) Uani d . 1 . . C
H5B .0168 .6176 .2772 .095 Uiso calc R 1 . . H
C6B .0566(5) .54569(17) .22764(14) .0663(9) Uani d . 1 . . C
H6B .0477 .5142 .2544 .080 Uiso calc R 1 . . H
C7B .1087(4) .46346(16) .16191(13) .0598(8) Uani d . 1 . . C
C8B .0882(4) .52974(15) .17476(12) .0540(7) Uani d . 1 . . C
C9B .0999(4) .57507(16) .13517(13) .0576(8) Uani d . 1 . . C
C10B .0256(4) .35185(15) .06401(13) .0559(7) Uani d . 1 . . C
C11B .0441(4) .30199(15) .02938(13) .0580(8) Uani d . 1 . . C
C12B -.0975(5) .27190(17) .00031(16) .0738(10) Uani d . 1 . . C
H12B -.0813 .2380 -.0234 .089 Uiso calc R 1 . . H
C13B -.2625(5) .29106(19) .00565(17) .0778(11) Uani d . 1 . . C
H13B -.3605 .2702 -.0141 .093 Uiso calc R 1 . . H
C14B -.2853(5) .34018(19) .03954(18) .0786(11) Uani d . 1 . . C
H14B -.3990 .3538 .0431 .094 Uiso calc R 1 . . H
C15B -.1422(5) .36954(18) .06827(16) .0719(9) Uani d . 1 . . C
H15B -.1594 .4033 .0920 .086 Uiso calc R 1 . . H
C16B .1798(4) .38311(16) .09724(16) .0701(9) Uani d . 1 . . C
H16A .2127 .3603 .1326 .084 Uiso calc R 1 . . H
H16B .2789 .3808 .0763 .084 Uiso calc R 1 . . H
Cl1C 1.07537(16) -.18148(5) .15379(6) .1052(4) Uani d . 1 . . Cl
N1C .9770(3) -.03383(12) .27012(10) .0572(6) Uani d . 1 . . N
O1C 1.0418(4) .00997(13) .19228(10) .0839(8) Uani d . 1 . . O
O2C .9143(4) -.07817(12) .34833(10) .0825(8) Uani d . 1 . . O
C1C .9998(4) .01755(17) .23739(13) .0624(8) Uani d . 1 . . C
C2C .9661(5) .08015(16) .25877(14) .0680(9) Uani d . 1 . . C
H1C1 .8635 .0977 .2347 .082 Uiso calc R 1 . . H
H1C2 1.0665 .1070 .2547 .082 Uiso calc R 1 . . H
C3C .9223(5) .14154(18) .34284(16) .0773(11) Uani d . 1 . . C
H3C .9349 .1786 .3226 .093 Uiso calc R 1 . . H
C4C .8918(6) .1452(2) .39634(18) .0890(12) Uani d . 1 . . C
H4C .8830 .1848 .4129 .107 Uiso calc R 1 . . H
C5C .8737(5) .0925(2) .42657(15) .0810(11) Uani d . 1 . . C
H5C .8526 .0956 .4639 .097 Uiso calc R 1 . . H
C6C .8861(5) .03540(18) .40264(14) .0669(9) Uani d . 1 . . C
H6C .8724 -.0013 .4232 .080 Uiso calc R 1 . . H
C7C .9346(4) -.03072(15) .32361(13) .0578(8) Uani d . 1 . . C
C8C .9190(4) .03115(15) .34812(12) .0540(7) Uani d . 1 . . C
C9C .9351(4) .08437(15) .31746(13) .0584(8) Uani d . 1 . . C
C10C .8500(4) -.11897(14) .20870(13) .0575(8) Uani d . 1 . . C
C11C .8677(5) -.16024(15) .16607(15) .0659(9) Uani d . 1 . . C
C12C .7265(6) -.18443(18) .13214(17) .0829(12) Uani d . 1 . . C
H12C .7427 -.2124 .1032 .099 Uiso calc R 1 . . H
C13C .5625(6) -.16814(19) .14008(18) .0858(12) Uani d . 1 . . C
H13C .4643 -.1847 .1167 .103 Uiso calc R 1 . . H
C14C .5406(5) -.12768(18) .18197(16) .0746(10) Uani d . 1 . . C
H14C .4271 -.1161 .1877 .090 Uiso calc R 1 . . H
C15C .6828(4) -.10409(16) .21552(14) .0641(8) Uani d . 1 . . C
H15C .6655 -.0764 .2446 .077 Uiso calc R 1 . . H
C16C 1.0054(4) -.09482(16) .24707(15) .0655(9) Uani d . 1 . . C
H16C 1.0361 -.1246 .2780 .079 Uiso calc R 1 . . H
H16D 1.1052 -.0923 .2265 .079 Uiso calc R 1 . . H

loop_
_atom_site_aniso_label
_atom_site_aniso_U_11
_atom_site_aniso_U_22
_atom_site_aniso_U_33
_atom_site_aniso_U_12
_atom_site_aniso_U_13
_atom_site_aniso_U_23
Cl1A .0979(8) .0789(7) .1469(11) -.0175(6) .0185(7) .0375(7)
N1A .0757(18) .0572(16) .0525(15) .0018(13) .0036(13) .0112(12)
O1A .108(2) .0937(19) .0539(14) .0040(16) .0262(14) .0138(13)
O2A .161(3) .0641(17) .0722(17) .0108(18) .0105(18) -.0127(14)
C1A .073(2) .068(2) .0473(18) .0074(17) .0094(15) .0063(15)
C2A .099(3) .061(2) .0491(18) .0054(19) .0160(17) .0027(15)
C3A .086(3) .064(2) .069(2) .0114(18) .0221(19) .0131(17)
C4A .087(3) .078(3) .081(3) .019(2) .032(2) .026(2)
C5A .092(3) .101(3) .063(2) .024(2) .032(2) .029(2)
C6A .092(3) .085(3) .0511(18) .027(2) .0208(18) .0035(18)
C7A .083(2) .066(2) .0500(18) .0165(18) .0027(16) .0028(16)
C8A .067(2) .065(2) .0445(16) .0163(16) .0081(14) .0082(14)
C9A .0616(19) .0594(19) .0493(16) .0105(15) .0104(14) .0052(14)
C10A .072(2) .0479(17) .0524(17) -.0006(15) .0042(15) -.0012(14)
C11A .088(3) .0495(18) .072(2) -.0023(17) .0096(19) .0037(16)
C12A .108(4) .071(3) .101(3) .012(2) .004(3) .031(2)
C13A .094(3) .079(3) .089(3) .025(2) -.005(2) .012(2)
C14A .073(2) .084(3) .084(3) .011(2) .009(2) .000(2)
C15A .076(2) .076(2) .072(2) .0010(19) .0128(18) .0151(19)
C16A .078(2) .067(2) .070(2) -.0086(18) .0028(18) .0144(18)
Cl1B .0840(7) .0703(6) .0966(7) .0080(5) .0232(5) -.0137(5)
N1B .0621(16) .0587(16) .0578(16) -.0032(13) .0031(12) -.0114(13)
O1B .104(2) .103(2) .0648(16) -.0080(16) .0279(14) -.0244(15)
O2B .110(2) .0646(15) .0678(15) -.0086(14) .0141(14) .0081(13)
C1B .061(2) .078(2) .0524(19) -.0087(17) .0079(15) -.0103(17)
C2B .084(2) .070(2) .0475(17) -.0038(18) .0123(16) .0009(16)
C3B .099(3) .058(2) .062(2) .0001(19) .0149(19) .0055(17)
C4B .114(3) .066(2) .075(3) -.001(2) .025(2) -.016(2)
C5B .102(3) .079(3) .059(2) -.007(2) .023(2) -.0142(19)
C6B .079(2) .070(2) .0513(18) -.0149(18) .0138(16) -.0025(16)
C7B .067(2) .062(2) .0493(17) -.0091(16) .0051(15) -.0046(15)
C8B .0580(18) .0578(18) .0457(16) -.0066(14) .0068(13) -.0028(14)
C9B .0631(19) .0610(19) .0488(17) -.0034(15) .0088(14) -.0030(14)
C10B .0605(19) .0552(18) .0511(17) -.0029(15) .0059(14) -.0017(14)
C11B .070(2) .0508(17) .0526(17) -.0003(15) .0084(15) .0024(14)
C12B .096(3) .057(2) .066(2) -.0093(19) .006(2) -.0084(17)
C13B .073(3) .071(2) .083(3) -.019(2) -.006(2) .001(2)
C14B .062(2) .082(3) .090(3) -.0044(19) .008(2) .002(2)
C15B .067(2) .073(2) .075(2) -.0013(18) .0100(18) -.0103(19)
C16B .061(2) .065(2) .080(2) .0029(16) -.0016(17) -.0159(18)
Cl1C .1139(9) .0807(7) .1317(10) -.0057(6) .0528(8) -.0374(7)
N1C .0655(16) .0561(15) .0507(14) -.0059(13) .0108(12) -.0022(12)
O1C .109(2) .0955(19) .0525(14) -.0224(16) .0301(13) -.0078(13)
O2C .120(2) .0611(15) .0701(16) -.0101(14) .0269(15) .0117(12)
C1C .067(2) .071(2) .0495(18) -.0143(17) .0121(15) .0002(15)
C2C .091(3) .061(2) .0517(18) -.0075(18) .0119(17) .0081(15)
C3C .107(3) .058(2) .065(2) .005(2) .007(2) -.0013(17)
C4C .120(4) .072(3) .074(3) .009(2) .016(2) -.018(2)
C5C .094(3) .096(3) .055(2) .000(2) .0166(19) -.014(2)
C6C .078(2) .074(2) .0499(18) -.0070(18) .0130(16) .0017(16)
C7C .065(2) .0581(19) .0501(17) -.0094(15) .0092(14) .0034(14)
C8C .0548(17) .0606(19) .0455(16) -.0062(14) .0044(13) .0019(14)
C9C .068(2) .0554(18) .0488(17) -.0044(15) .0012(14) .0001(14)
C10C .070(2) .0484(17) .0541(18) -.0059(15) .0105(15) .0053(13)
C11C .082(2) .0483(17) .071(2) -.0070(16) .0228(18) -.0027(16)
C12C .114(4) .061(2) .075(2) -.026(2) .019(2) -.0125(19)
C13C .097(3) .077(3) .077(3) -.033(2) -.005(2) .002(2)
C14C .071(2) .075(2) .075(2) -.0121(19) .0040(19) .008(2)
C15C .070(2) .064(2) .0582(19) -.0052(17) .0086(16) .0017(16)
C16C .067(2) .0602(19) .070(2) .0023(16) .0106(17) -.0067(16)

loop_
_atom_type_symbol
_atom_type_description
_atom_type_scat_dispersion_real
_atom_type_scat_dispersion_imag
_atom_type_scat_source
C C .0181 .0091 'International Tables Vol C Tables 4.2.6.8 and 6.1.1.4'
H H .0000 .0000 'International Tables Vol C Tables 4.2.6.8 and 6.1.1.4'
Cl Cl .3639 .7018 'International Tables Vol C Tables 4.2.6.8 and 6.1.1.4'
N N .0311 .0180 'International Tables Vol C Tables 4.2.6.8 and 6.1.1.4'
O O .0492 .0322 'International Tables Vol C Tables 4.2.6.8 and 6.1.1.4'

loop_
_geom_angle_atom_site_label_1
_geom_angle_atom_site_label_2
_geom_angle_atom_site_label_3
_geom_angle
C1A N1A C7A 124.2(3)
C1A N1A C16A 117.0(3)
C7A N1A C16A 118.7(3)
O1A C1A N1A 119.2(3)
O1A C1A C2A 121.8(3)
N1A C1A C2A 118.9(3)
C1A C2A C9A 117.3(3)
C1A C2A H2A1 108.0
C9A C2A H2A1 108.0
C1A C2A H2A2 108.0
C9A C2A H2A2 108.0
H2A1 C2A H2A2 107.2
C4A C3A C9A 120.4(4)
C4A C3A H3A 119.8
C9A C3A H3A 119.8
C3A C4A C5A 120.7(4)
C3A C4A H4A 119.6
C5A C4A H4A 119.6
C4A C5A C6A 120.3(3)
C4A C5A H5A 119.8
C6A C5A H5A 119.8
C5A C6A C8A 119.1(4)
C5A C6A H6A 120.4
C8A C6A H6A 120.4
O2A C7A N1A 119.8(3)
O2A C7A C8A 122.6(3)
N1A C7A C8A 117.5(3)
C9A C8A C6A 120.0(3)
C9A C8A C7A 121.2(3)
C6A C8A C7A 118.8(3)
C8A C9A C3A 119.4(3)
C8A C9A C2A 120.2(3)
C3A C9A C2A 120.4(3)
C15A C10A C11A 116.2(3)
C15A C10A C16A 123.3(3)
C11A C10A C16A 120.4(3)
C12A C11A C10A 121.3(4)
C12A C11A Cl1A 119.4(3)
C10A C11A Cl1A 119.2(3)
C13A C12A C11A 120.2(4)
C13A C12A H12A 119.9
C11A C12A H12A 119.9
C14A C13A C12A 119.8(4)
C14A C13A H13A 120.1
C12A C13A H13A 120.1
C13A C14A C15A 119.2(4)
C13A C14A H14A 120.4
C15A C14A H14A 120.4
C10A C15A C14A 123.2(4)
C10A C15A H15A 118.4
C14A C15A H15A 118.4
N1A C16A C10A 113.1(3)
N1A C16A H16E 109.0
C10A C16A H16E 109.0
N1A C16A H16F 109.0
C10A C16A H16F 109.0
H16E C16A H16F 107.8
C7B N1B C1B 124.7(3)
C7B N1B C16B 118.7(3)
C1B N1B C16B 116.6(3)
O1B C1B N1B 119.7(3)
O1B C1B C2B 121.8(3)
N1B C1B C2B 118.5(3)
C9B C2B C1B 117.2(3)
C9B C2B H2B1 108.0
C1B C2B H2B1 108.0
C9B C2B H2B2 108.0
C1B C2B H2B2 108.0
H2B1 C2B H2B2 107.2
C4B C3B C9B 120.4(3)
C4B C3B H3B 119.8
C9B C3B H3B 119.8
C5B C4B C3B 120.7(4)
C5B C4B H4B 119.7
C3B C4B H4B 119.7
C6B C5B C4B 119.9(3)
C6B C5B H5B 120.1
C4B C5B H5B 120.1
C5B C6B C8B 120.0(3)
C5B C6B H6B 120.0
C8B C6B H6B 120.0
O2B C7B N1B 119.9(3)
O2B C7B C8B 122.4(3)
N1B C7B C8B 117.6(3)
C9B C8B C6B 120.7(3)
C9B C8B C7B 120.9(3)
C6B C8B C7B 118.4(3)
C8B C9B C3B 118.4(3)
C8B C9B C2B 120.6(3)
C3B C9B C2B 120.9(3)
C15B C10B C11B 116.7(3)
C15B C10B C16B 121.6(3)
C11B C10B C16B 121.7(3)
C12B C11B C10B 121.7(3)
C12B C11B Cl1B 118.1(3)
C10B C11B Cl1B 120.1(3)
C13B C12B C11B 119.8(4)
C13B C12B H12B 120.1
C11B C12B H12B 120.1
C14B C13B C12B 119.9(4)
C14B C13B H13B 120.0
C12B C13B H13B 120.0
C13B C14B C15B 119.4(4)
C13B C14B H14B 120.3
C15B C14B H14B 120.3
C14B C15B C10B 122.5(4)
C14B C15B H15B 118.8
C10B C15B H15B 118.8
N1B C16B C10B 113.4(3)
N1B C16B H16A 108.9
C10B C16B H16A 108.9
N1B C16B H16B 108.9
C10B C16B H16B 108.9
H16A C16B H16B 107.7
C1C N1C C7C 124.5(3)
C1C N1C C16C 117.1(3)
C7C N1C C16C 118.4(3)
O1C C1C N1C 119.4(3)
O1C C1C C2C 122.1(3)
N1C C1C C2C 118.5(3)
C1C C2C C9C 117.2(3)
C1C C2C H1C1 108.0
C9C C2C H1C1 108.0
C1C C2C H1C2 108.0
C9C C2C H1C2 108.0
H1C1 C2C H1C2 107.3
C4C C3C C9C 120.8(4)
C4C C3C H3C 119.6
C9C C3C H3C 119.6
C3C C4C C5C 120.8(4)
C3C C4C H4C 119.6
C5C C4C H4C 119.6
C6C C5C C4C 119.6(3)
C6C C5C H5C 120.2
C4C C5C H5C 120.2
C5C C6C C8C 120.0(3)
C5C C6C H6C 120.0
C8C C6C H6C 120.0
O2C C7C N1C 119.5(3)
O2C C7C C8C 122.5(3)
N1C C7C C8C 117.9(3)
C9C C8C C6C 120.3(3)
C9C C8C C7C 120.7(3)
C6C C8C C7C 119.0(3)
C8C C9C C3C 118.4(3)
C8C C9C C2C 120.6(3)
C3C C9C C2C 121.0(3)
C15C C10C C11C 116.4(3)
C15C C10C C16C 122.1(3)
C11C C10C C16C 121.5(3)
C12C C11C C10C 122.0(4)
C12C C11C Cl1C 118.3(3)
C10C C11C Cl1C 119.7(3)
C13C C12C C11C 119.8(4)
C13C C12C H12C 120.1
C11C C12C H12C 120.1
C12C C13C C14C 119.7(4)
C12C C13C H13C 120.2
C14C C13C H13C 120.2
C15C C14C C13C 119.8(4)
C15C C14C H14C 120.1
C13C C14C H14C 120.1
C14C C15C C10C 122.4(4)
C14C C15C H15C 118.8
C10C C15C H15C 118.8
N1C C16C C10C 113.3(3)
N1C C16C H16C 108.9
C10C C16C H16C 108.9
N1C C16C H16D 108.9
C10C C16C H16D 108.9
H16C C16C H16D 107.7

loop_
_geom_bond_atom_site_label_1
_geom_bond_atom_site_label_2
_geom_bond_site_symmetry_2
_geom_bond_distance
_geom_bond_publ_flag
Cl1A C11A . 1.743(4) yes
N1A C1A . 1.385(4) yes
N1A C7A . 1.396(4) yes
N1A C16A . 1.462(4) yes
O1A C1A . 1.213(4) yes
O2A C7A . 1.212(4) yes
C1A C2A . 1.475(5) ?
C2A C9A . 1.486(4) ?
C2A H2A1 . .9900 ?
C2A H2A2 . .9900 ?
C3A C4A . 1.360(5) ?
C3A C9A . 1.391(5) ?
C3A H3A . .9500 ?
C4A C5A . 1.364(6) ?
C4A H4A . .9500 ?
C5A C6A . 1.385(6) ?
C5A H5A . .9500 ?
C6A C8A . 1.399(4) ?
C6A H6A . .9500 ?
C7A C8A . 1.478(5) ?
C8A C9A . 1.376(5) ?
C10A C15A . 1.365(5) ?
C10A C11A . 1.386(5) ?
C10A C16A . 1.507(5) ?
C11A C12A . 1.372(5) ?
C12A C13A . 1.366(6) ?
C12A H12A . .9500 ?
C13A C14A . 1.357(6) ?
C13A H13A . .9500 ?
C14A C15A . 1.371(5) ?
C14A H14A . .9500 ?
C15A H15A . .9500 ?
C16A H16E . .9900 ?
C16A H16F . .9900 ?
Cl1B C11B . 1.742(3) yes
N1B C7B . 1.388(4) yes
N1B C1B . 1.394(4) yes
N1B C16B . 1.472(4) yes
O1B C1B . 1.210(4) yes
O2B C7B . 1.218(4) yes
C1B C2B . 1.483(5) ?
C2B C9B . 1.481(4) ?
C2B H2B1 . .9900 ?
C2B H2B2 . .9900 ?
C3B C4B . 1.378(5) ?
C3B C9B . 1.388(5) ?
C3B H3B . .9500 ?
C4B C5B . 1.374(6) ?
C4B H4B . .9500 ?
C5B C6B . 1.365(5) ?
C5B H5B . .9500 ?
C6B C8B . 1.391(4) ?
C6B H6B . .9500 ?
C7B C8B . 1.476(5) ?
C8B C9B . 1.385(4) ?
C10B C15B . 1.381(5) ?
C10B C11B . 1.387(4) ?
C10B C16B . 1.500(4) ?
C11B C12B . 1.377(5) ?
C12B C13B . 1.375(5) ?
C12B H12B . .9500 ?
C13B C14B . 1.370(6) ?
C13B H13B . .9500 ?
C14B C15B . 1.375(5) ?
C14B H14B . .9500 ?
C15B H15B . .9500 ?
C16B H16A . .9900 ?
C16B H16B . .9900 ?
Cl1C C11C . 1.751(4) yes
N1C C1C . 1.391(4) yes
N1C C7C . 1.394(4) yes
N1C C16C . 1.459(4) yes
O1C C1C . 1.205(4) yes
O2C C7C . 1.209(4) yes
C1C C2C . 1.483(5) ?
C2C C9C . 1.489(4) ?
C2C H1C1 . .9900 ?
C2C H1C2 . .9900 ?
C3C C4C . 1.362(5) ?
C3C C9C . 1.388(5) ?
C3C H3C . .9500 ?
C4C C5C . 1.372(6) ?
C4C H4C . .9500 ?
C5C C6C . 1.371(5) ?
C5C H5C . .9500 ?
C6C C8C . 1.393(4) ?
C6C H6C . .9500 ?
C7C C8C . 1.473(5) ?
C8C C9C . 1.384(4) ?
C10C C15C . 1.377(5) ?
C10C C11C . 1.389(5) ?
C10C C16C . 1.503(5) ?
C11C C12C . 1.372(5) ?
C12C C13C . 1.368(6) ?
C12C H12C . .9500 ?
C13C C14C . 1.372(6) ?
C13C H13C . .9500 ?
C14C C15C . 1.368(5) ?
C14C H14C . .9500 ?
C15C H15C . .9500 ?
C16C H16C . .9900 ?
C16C H16D . .9900 ?

loop_
_geom_hbond_atom_site_label_D
_geom_hbond_atom_site_label_H
_geom_hbond_atom_site_label_A
_geom_hbond_site_symmetry_A
_geom_hbond_distance_DH
_geom_hbond_distance_HA
_geom_hbond_distance_DA
_geom_hbond_angle_DHA
C5A H5A O1C 4_566 .95 2.45 3.294(4) 148
C5C H5C O1B 4_666 .95 2.51 3.238(5) 133
C2A H2A2 O1C 2_655 .99 2.46 3.292(5) 141
C2B H2B2 O1B 3_565 .99 2.56 3.391(5) 141
C5B H5B O1A 1_455 .95 2.59 3.265(5) 129

loop_
_geom_torsion_atom_site_label_1
_geom_torsion_atom_site_label_2
_geom_torsion_atom_site_label_3
_geom_torsion_atom_site_label_4
_geom_torsion
_geom_torsion_publ_flag
C7A N1A C1A O1A -177.3(3) ?
C16A N1A C1A O1A -.3(5) ?
C7A N1A C1A C2A 5.2(5) ?
C16A N1A C1A C2A -177.7(3) ?
O1A C1A C2A C9A 173.1(3) ?
N1A C1A C2A C9A -9.5(5) ?
C9A C3A C4A C5A 1.9(6) ?
C3A C4A C5A C6A -1.5(6) ?
C4A C5A C6A C8A -.2(6) ?
C1A N1A C7A O2A 179.4(3) ?
C16A N1A C7A O2A 2.4(5) ?
C1A N1A C7A C8A .2(5) ?
C16A N1A C7A C8A -176.8(3) ?
C5A C6A C8A C9A 1.5(5) ?
C5A C6A C8A C7A -176.9(3) ?
O2A C7A C8A C9A 180.0(4) ?
N1A C7A C8A C9A -.9(5) ?
O2A C7A C8A C6A -1.7(6) ?
N1A C7A C8A C6A 177.5(3) ?
C6A C8A C9A C3A -1.1(5) ?
C7A C8A C9A C3A 177.2(3) ?
C6A C8A C9A C2A 177.8(3) ?
C7A C8A C9A C2A -3.9(5) ?
C4A C3A C9A C8A -.5(5) ?
C4A C3A C9A C2A -179.4(3) ?
C1A C2A C9A C8A 9.0(5) ?
C1A C2A C9A C3A -172.1(3) ?
C15A C10A C11A C12A 1.3(5) ?
C16A C10A C11A C12A -178.2(4) ?
C15A C10A C11A Cl1A -179.2(3) ?
C16A C10A C11A Cl1A 1.4(5) ?
C10A C11A C12A C13A .4(7) ?
Cl1A C11A C12A C13A -179.2(4) ?
C11A C12A C13A C14A -1.6(7) ?
C12A C13A C14A C15A 1.1(7) ?
C11A C10A C15A C14A -1.8(6) ?
C16A C10A C15A C14A 177.6(4) ?
C13A C14A C15A C10A .6(6) ?
C1A N1A C16A C10A 80.2(4) yes
C1B N1B C16B C10B -81.8(4) yes
C1C N1C C16C C10C -83.1(4) yes
C15A C10A C16A N1A 19.3(5) yes
C15B C10B C16B N1B -29.8(5) yes
C15C C10C C16C N1C -30.8(4) yes
C7A N1A C16A C10A -102.6(4) ?
C11A C10A C16A N1A -161.4(3) ?
C7B N1B C1B O1B 178.4(3) ?
C16B N1B C1B O1B -.3(5) ?
C7B N1B C1B C2B -2.8(5) ?
C16B N1B C1B C2B 178.5(3) ?
O1B C1B C2B C9B -174.3(3) ?
N1B C1B C2B C9B 6.9(5) ?
C9B C3B C4B C5B 1.2(6) ?
C3B C4B C5B C6B -.3(7) ?
C4B C5B C6B C8B .0(6) ?
C1B N1B C7B O2B 178.6(3) ?
C16B N1B C7B O2B -2.8(5) ?
C1B N1B C7B C8B -2.2(5) ?
C16B N1B C7B C8B 176.4(3) ?
C5B C6B C8B C9B -.6(5) ?
C5B C6B C8B C7B 179.4(3) ?
O2B C7B C8B C9B -177.8(3) ?
N1B C7B C8B C9B 3.1(5) ?
O2B C7B C8B C6B 2.2(5) ?
N1B C7B C8B C6B -177.0(3) ?
C6B C8B C9B C3B 1.5(5) ?
C7B C8B C9B C3B -178.6(3) ?
C6B C8B C9B C2B -178.7(3) ?
C7B C8B C9B C2B 1.3(5) ?
C4B C3B C9B C8B -1.8(6) ?
C4B C3B C9B C2B 178.4(4) ?
C1B C2B C9B C8B -6.2(5) ?
C1B C2B C9B C3B 173.6(3) ?
C15B C10B C11B C12B .5(5) ?
C16B C10B C11B C12B 177.8(3) ?
C15B C10B C11B Cl1B -177.6(3) ?
C16B C10B C11B Cl1B -.4(4) ?
C10B C11B C12B C13B -.4(5) ?
Cl1B C11B C12B C13B 177.7(3) ?
C11B C12B C13B C14B .4(6) ?
C12B C13B C14B C15B -.5(6) ?
C13B C14B C15B C10B .6(6) ?
C11B C10B C15B C14B -.6(5) ?
C16B C10B C15B C14B -177.9(4) ?
C7B N1B C16B C10B 99.4(4) ?
C11B C10B C16B N1B 153.1(3) ?
C7C N1C C1C O1C 177.7(3) ?
C16C N1C C1C O1C -.2(5) ?
C7C N1C C1C C2C -4.2(5) ?
C16C N1C C1C C2C 177.9(3) ?
O1C C1C C2C C9C -173.2(3) ?
N1C C1C C2C C9C 8.8(5) ?
C9C C3C C4C C5C .3(7) ?
C3C C4C C5C C6C -.1(7) ?
C4C C5C C6C C8C .7(6) ?
C1C N1C C7C O2C 178.6(3) ?
C16C N1C C7C O2C -3.6(5) ?
C1C N1C C7C C8C -2.3(5) ?
C16C N1C C7C C8C 175.5(3) ?
C5C C6C C8C C9C -1.5(5) ?
C5C C6C C8C C7C 179.0(3) ?
O2C C7C C8C C9C -176.9(3) ?
N1C C7C C8C C9C 4.0(5) ?
O2C C7C C8C C6C 2.6(5) ?
N1C C7C C8C C6C -176.5(3) ?
C6C C8C C9C C3C 1.7(5) ?
C7C C8C C9C C3C -178.9(3) ?
C6C C8C C9C C2C -178.6(3) ?
C7C C8C C9C C2C .9(5) ?
C4C C3C C9C C8C -1.1(6) ?
C4C C3C C9C C2C 179.2(4) ?
C1C C2C C9C C8C -7.2(5) ?
C1C C2C C9C C3C 172.5(3) ?
C15C C10C C11C C12C .7(5) ?
C16C C10C C11C C12C 177.5(3) ?
C15C C10C C11C Cl1C 179.5(2) ?
C16C C10C C11C Cl1C -3.8(4) ?
C10C C11C C12C C13C -.3(6) ?
Cl1C C11C C12C C13C -179.1(3) ?
C11C C12C C13C C14C .0(6) ?
C12C C13C C14C C15C -.2(6) ?
C13C C14C C15C C10C .6(6) ?
C11C C10C C15C C14C -.9(5) ?
C16C C10C C15C C14C -177.6(3) ?
C7C N1C C16C C10C 98.9(3) ?
C11C C10C C16C N1C 152.6(3) ?

loop_
_cod_related_entry_id
_cod_related_entry_database
_cod_related_entry_code
1 ChemSpider 9635179
